data_4124832
loop_
_publ_author_name
'Bowes, Eric G.'
'Pal, Shrinwantu'
'Love, Jennifer A.'

_publ_section_title
;
 Exclusive Csp(3)-Csp(3) vs Csp(2)-Csp(3) Reductive Elimination from
 Pt(IV) Governed by Ligand Constraints.
;
_journal_issue 51
_journal_name_full 'Journal of the American Chemical Society'
_journal_page_first 16004
_journal_page_last 16007
_journal_paper_doi 10.1021/jacs.5b10993
_journal_volume 137
_journal_year 2015
_chemical_formula_moiety 'C14 H25 Br N2 Pt'
_chemical_formula_sum 'C14 H25 Br N2 Pt'
_chemical_formula_weight 496.36
_chemical_name_systematic bromo-dimethyl-(C,N,N'-(2-(((2-(dimethylamino)ethyl)(methyl)amino)methyl)phenyl)platinum
_space_group_crystal_system triclinic
_space_group_IT_number 2
_space_group_name_Hall '-P 1'
_space_group_name_H-M_alt 'P -1'
_symmetry_space_group_name_Hall '-P 1'
_symmetry_space_group_name_H-M 'P -1'
_atom_sites_solution_hydrogens geom
_atom_sites_solution_primary direct
_audit_creation_date 2015-09-16
_audit_creation_method
;
Olex2 1.2
(compiled 2015.01.26 svn.r3150 for OlexSys, GUI svn.r4998)
;
_cell_angle_alpha 94.032(4)
_cell_angle_beta 101.952(5)
_cell_angle_gamma 103.382(5)
_cell_formula_units_Z 2
_cell_length_a 7.3874(14)
_cell_length_b 8.2772(16)
_cell_length_c 13.402(3)
_cell_measurement_reflns_used 6007
_cell_measurement_temperature 90
_cell_measurement_theta_max 30.485
_cell_measurement_theta_min 2.822
_cell_volume 773.9(3)
_computing_cell_refinement 'SAINT v8.34A (Bruker, 2013)'
_computing_data_reduction 'SAINT v8.34A (Bruker, 2013)'
_computing_molecular_graphics 'Olex2 (Dolomanov et al., 2009)'
_computing_publication_material 'Olex2 (Dolomanov et al., 2009)'
_computing_structure_refinement 'ShelXL (Sheldrick, 2008)'
_computing_structure_solution 'ShelXS (Sheldrick, 2008)'
_diffrn_ambient_temperature 90
_diffrn_measured_fraction_theta_full 1.000
_diffrn_measured_fraction_theta_max 0.995
_diffrn_measurement_device_type 'Bruker Apex-II CCD'
_diffrn_radiation_type MoK\a
_diffrn_radiation_wavelength 0.71073
_diffrn_reflns_av_R_equivalents 0.0254
_diffrn_reflns_av_unetI/netI 0.0231
_diffrn_reflns_laue_measured_fraction_full 1.000
_diffrn_reflns_laue_measured_fraction_max 0.995
_diffrn_reflns_limit_h_max 10
_diffrn_reflns_limit_h_min -10
_diffrn_reflns_limit_k_max 11
_diffrn_reflns_limit_k_min -11
_diffrn_reflns_limit_l_max 19
_diffrn_reflns_limit_l_min -19
_diffrn_reflns_number 17965
_diffrn_reflns_point_group_measured_fraction_full 1.000
_diffrn_reflns_point_group_measured_fraction_max 0.995
_diffrn_reflns_theta_full 25.000
_diffrn_reflns_theta_max 30.603
_diffrn_reflns_theta_min 1.565
_exptl_absorpt_coefficient_mu 11.634
_exptl_absorpt_correction_T_max 0.2203
_exptl_absorpt_correction_T_min 0.1383
_exptl_absorpt_correction_type multi-scan
_exptl_absorpt_process_details
;
SADABS-2014/5 (Bruker,2014/5) was used for absorption correction.
wR2(int) was 0.0693 before and 0.0303 after correction.
The Ratio of minimum to maximum transmission is 0.6278.
The \l/2 correction factor is 0.00150.
;
_exptl_crystal_colour colourless
_exptl_crystal_colour_primary colourless
_exptl_crystal_density_diffrn 2.130
_exptl_crystal_description prism
_exptl_crystal_F_000 472
_exptl_crystal_preparation 'Slow evaporation of dichloromethane solution'
_exptl_crystal_size_max 0.31
_exptl_crystal_size_mid 0.22
_exptl_crystal_size_min 0.13
_refine_diff_density_max 3.420
_refine_diff_density_min -2.326
_refine_diff_density_rms 0.167
_refine_ls_extinction_method none
_refine_ls_goodness_of_fit_ref 1.037
_refine_ls_hydrogen_treatment constr
_refine_ls_matrix_type full
_refine_ls_number_parameters 168
_refine_ls_number_reflns 4742
_refine_ls_number_restraints 0
_refine_ls_restrained_S_all 1.037
_refine_ls_R_factor_all 0.0233
_refine_ls_R_factor_gt 0.0210
_refine_ls_shift/su_max 0.001
_refine_ls_shift/su_mean 0.000
_refine_ls_structure_factor_coef Fsqd
_refine_ls_weighting_details 'w=1/[\s^2^(Fo^2^)+(0.0265P)^2^+1.8258P] where P=(Fo^2^+2Fc^2^)/3'
_refine_ls_weighting_scheme calc
_refine_ls_wR_factor_gt 0.0493
_refine_ls_wR_factor_ref 0.0502
_reflns_Friedel_coverage 0.000
_reflns_number_gt 4481
_reflns_number_total 4742
_reflns_threshold_expression 'I > 2\s(I)'
_cod_data_source_file ja5b10993_si_002.cif
_cod_data_source_block mo_jl134_0m
_cod_database_code 4124832
_shelx_space_group_comment
;
The symmetry employed for this shelxl refinement is uniquely defined
by the following loop, which should always be used as a source of
symmetry information in preference to the above space-group names.
They are only intended as comments.
;
_shelx_estimated_absorpt_t_max 0.313
_shelx_estimated_absorpt_t_min 0.123
_olex2_refinement_description
;
1. Others
 Fixed Uiso: H1A(0.023) H1B(0.023) H1C(0.023) H2A(0.023) H2B(0.023) H2C(0.023)
 H4(0.021) H5(0.023) H6(0.02) H7(0.019) H9A(0.017) H9B(0.017) H10A(0.023)
 H10B(0.023) H10C(0.023) H11A(0.015) H11B(0.015) H12A(0.014) H12B(0.014)
 H13A(0.023) H13B(0.023) H13C(0.023) H14A(0.025) H14B(0.025) H14C(0.025)
 Fixed X: H1A(0.3003) H1B(0.2191) H1C(0.1296) H2A(0.1608) H2B(0.3325)
 H2C(0.3343) H4(0.5154) H5(0.7442) H6(0.9883) H7(1) H9A(0.8937) H9B(0.6852)
 H10A(0.5153) H10B(0.7331) H10C(0.5901) H11A(0.9003) H11B(0.9054) H12A(0.8158)
 H12B(0.6366) H13A(0.6466) H13B(0.7992) H13C(0.8149) H14A(0.3933) H14B(0.5564)
 H14C(0.3991)
 Fixed Y: H1A(0.0247) H1B(0.1877) H1C(0.0295) H2A(0.3255) H2B(0.4578)
 H2C(0.433) H4(0.278) H5(0.474) H6(0.668) H7(0.6661) H9A(0.5136) H9B(0.5482)
 H10A(0.3568) H10B(0.3757) H10C(0.1937) H11A(0.2079) H11B(0.2381) H12A(-0.0523)
 H12B(-0.0279) H13A(-0.0025) H13B(-0.0738) H13C(0.123) H14A(-0.1983) H14B(-
 0.2604) H14C(-0.1957)
 Fixed Z: H1A(0.0727) H1B(0.0763) H1C(0.1285) H2A(0.2407) H2B(0.2127)
 H2C(0.3303) H4(0.03) H5(-0.0252) H6(0.0947) H7(0.271) H9A(0.4099) H9B(0.3858)
 H10A(0.4837) H10B(0.5413) H10C(0.5075) H11A(0.4597) H11B(0.3434) H12A(0.3565)
 H12B(0.4003) H13A(0.1014) H13B(0.1769) H13C(0.1859) H14A(0.2708) H14B(0.2287)
 H14C(0.1522)
;
_shelx_shelxl_version_number 2014/7
_olex2_submission_original_sample_id EB_2A
_olex2_submission_special_instructions 'No special instructions were received'

loop_
_space_group_symop_operation_xyz
'x, y, z'
'-x, -y, -z'

loop_
_atom_site_label
_atom_site_type_symbol
_atom_site_fract_x
_atom_site_fract_y
_atom_site_fract_z
_atom_site_U_iso_or_equiv
_atom_site_adp_type
_atom_site_occupancy
_atom_site_site_symmetry_order
_atom_site_calc_flag
_atom_site_refinement_flags_posn
Pt1 Pt 0.44316(2) 0.19298(2) 0.25033(2) 0.00789(4) Uani 1 1 d .
Br1 Br 0.22487(4) 0.02360(4) 0.35494(2) 0.01445(6) Uani 1 1 d .
N1 N 0.6780(3) 0.3003(3) 0.3884(2) 0.0111(4) Uani 1 1 d .
N2 N 0.6019(3) -0.0071(3) 0.24655(19) 0.0106(4) Uani 1 1 d .
C1 C 0.2474(4) 0.0960(4) 0.1141(2) 0.0157(6) Uani 1 1 d .
H1A H 0.3003 0.0247 0.0727 0.023 Uiso 1 1 calc GR
H1B H 0.2191 0.1877 0.0763 0.023 Uiso 1 1 calc GR
H1C H 0.1296 0.0295 0.1285 0.023 Uiso 1 1 calc GR
C2 C 0.2988(4) 0.3763(4) 0.2597(2) 0.0150(6) Uani 1 1 d .
H2A H 0.1608 0.3255 0.2407 0.023 Uiso 1 1 calc GR
H2B H 0.3325 0.4578 0.2127 0.023 Uiso 1 1 calc GR
H2C H 0.3343 0.4330 0.3303 0.023 Uiso 1 1 calc GR
C3 C 0.6188(4) 0.3514(4) 0.1837(2) 0.0133(5) Uani 1 1 d .
C4 C 0.6134(5) 0.3558(4) 0.0793(3) 0.0173(6) Uani 1 1 d .
H4 H 0.5154 0.2780 0.0300 0.021 Uiso 1 1 calc R
C5 C 0.7500(5) 0.4730(4) 0.0462(3) 0.0188(6) Uani 1 1 d .
H5 H 0.7442 0.4740 -0.0252 0.023 Uiso 1 1 calc R
C6 C 0.8950(5) 0.5890(4) 0.1174(3) 0.0170(6) Uani 1 1 d .
H6 H 0.9883 0.6680 0.0947 0.020 Uiso 1 1 calc R
C7 C 0.9018(4) 0.5877(4) 0.2222(3) 0.0157(6) Uani 1 1 d .
H7 H 1.0000 0.6661 0.2710 0.019 Uiso 1 1 calc R
C8 C 0.7648(4) 0.4716(3) 0.2551(2) 0.0119(5) Uani 1 1 d .
C9 C 0.7619(4) 0.4721(4) 0.3673(2) 0.0144(5) Uani 1 1 d .
H9A H 0.8937 0.5136 0.4099 0.017 Uiso 1 1 calc R
H9B H 0.6852 0.5482 0.3858 0.017 Uiso 1 1 calc R
C10 C 0.6247(5) 0.3072(4) 0.4887(2) 0.0151(5) Uani 1 1 d .
H10A H 0.5153 0.3568 0.4837 0.023 Uiso 1 1 calc GR
H10B H 0.7331 0.3757 0.5413 0.023 Uiso 1 1 calc GR
H10C H 0.5901 0.1937 0.5075 0.023 Uiso 1 1 calc GR
C11 C 0.8204(4) 0.1966(4) 0.3892(2) 0.0125(5) Uani 1 1 d .
H11A H 0.9003 0.2079 0.4597 0.015 Uiso 1 1 calc R
H11B H 0.9054 0.2381 0.3434 0.015 Uiso 1 1 calc R
C12 C 0.7198(4) 0.0142(4) 0.3537(2) 0.0118(5) Uani 1 1 d .
H12A H 0.8158 -0.0523 0.3565 0.014 Uiso 1 1 calc R
H12B H 0.6366 -0.0279 0.4003 0.014 Uiso 1 1 calc R
C13 C 0.7263(4) 0.0115(4) 0.1712(3) 0.0154(6) Uani 1 1 d .
H13A H 0.6466 -0.0025 0.1014 0.023 Uiso 1 1 calc GR
H13B H 0.7992 -0.0738 0.1769 0.023 Uiso 1 1 calc GR
H13C H 0.8149 0.1230 0.1859 0.023 Uiso 1 1 calc GR
C14 C 0.4771(4) -0.1801(4) 0.2225(3) 0.0166(6) Uani 1 1 d .
H14A H 0.3933 -0.1983 0.2708 0.025 Uiso 1 1 calc GR
H14B H 0.5564 -0.2604 0.2287 0.025 Uiso 1 1 calc GR
H14C H 0.3991 -0.1957 0.1522 0.025 Uiso 1 1 calc GR

loop_
_atom_site_aniso_label
_atom_site_aniso_U_11
_atom_site_aniso_U_22
_atom_site_aniso_U_33
_atom_site_aniso_U_23
_atom_site_aniso_U_13
_atom_site_aniso_U_12
Pt1 0.00739(5) 0.00791(5) 0.00856(5) 0.00128(3) 0.00210(3) 0.00197(4)
Br1 0.01119(12) 0.01606(13) 0.01780(14) 0.00549(11) 0.00572(10) 0.00366(10)
N1 0.0117(10) 0.0095(10) 0.0129(11) 0.0014(9) 0.0036(9) 0.0036(9)
N2 0.0115(10) 0.0092(10) 0.0116(11) 0.0005(8) 0.0035(9) 0.0029(8)
C1 0.0130(13) 0.0181(14) 0.0137(14) 0.0013(11) 0.0008(11) 0.0018(11)
C2 0.0160(13) 0.0151(13) 0.0177(14) 0.0042(11) 0.0052(11) 0.0095(11)
C3 0.0113(12) 0.0111(12) 0.0185(14) 0.0030(11) 0.0052(11) 0.0031(10)
C4 0.0165(14) 0.0149(13) 0.0201(15) 0.0036(11) 0.0040(12) 0.0030(11)
C5 0.0199(15) 0.0194(15) 0.0194(15) 0.0084(12) 0.0075(12) 0.0047(12)
C6 0.0172(14) 0.0157(13) 0.0195(15) 0.0073(12) 0.0066(12) 0.0031(11)
C7 0.0131(13) 0.0106(12) 0.0224(16) 0.0042(11) 0.0036(11) 0.0009(10)
C8 0.0128(12) 0.0080(11) 0.0150(13) 0.0026(10) 0.0022(10) 0.0031(10)
C9 0.0164(13) 0.0087(12) 0.0161(14) 0.0004(10) 0.0018(11) 0.0014(10)
C10 0.0203(14) 0.0168(13) 0.0094(13) 0.0012(10) 0.0035(11) 0.0073(12)
C11 0.0116(12) 0.0130(12) 0.0136(13) 0.0018(10) 0.0024(10) 0.0053(10)
C12 0.0104(12) 0.0138(12) 0.0127(13) 0.0040(10) 0.0030(10) 0.0049(10)
C13 0.0173(13) 0.0136(13) 0.0178(15) 0.0010(11) 0.0084(11) 0.0052(11)
C14 0.0165(13) 0.0088(12) 0.0236(16) -0.0007(11) 0.0059(12) 0.0009(11)

loop_
_atom_type_symbol
_atom_type_description
_atom_type_scat_dispersion_real
_atom_type_scat_dispersion_imag
_atom_type_scat_source
C C 0.0033 0.0016 'International Tables Vol C Tables 4.2.6.8 and 6.1.1.4'
H H 0.0000 0.0000 'International Tables Vol C Tables 4.2.6.8 and 6.1.1.4'
Br Br -0.2901 2.4595 'International Tables Vol C Tables 4.2.6.8 and 6.1.1.4'
N N 0.0061 0.0033 'International Tables Vol C Tables 4.2.6.8 and 6.1.1.4'
Pt Pt -1.7033 8.3905 'International Tables Vol C Tables 4.2.6.8 and 6.1.1.4'

loop_
_geom_angle_atom_site_label_1
_geom_angle_atom_site_label_2
_geom_angle_atom_site_label_3
_geom_angle
N1 Pt1 Br1 93.44(7)
N1 Pt1 N2 82.16(9)
N2 Pt1 Br1 90.76(7)
C1 Pt1 Br1 91.73(9)
C1 Pt1 N1 174.10(11)
C1 Pt1 N2 94.94(11)
C1 Pt1 C2 86.75(13)
C2 Pt1 Br1 87.81(9)
C2 Pt1 N1 96.28(11)
C2 Pt1 N2 177.82(11)
C3 Pt1 Br1 172.17(9)
C3 Pt1 N1 81.27(11)
C3 Pt1 N2 94.21(10)
C3 Pt1 C1 93.86(13)
C3 Pt1 C2 87.04(12)
C9 N1 Pt1 104.23(18)
C9 N1 C11 109.7(2)
C10 N1 Pt1 116.91(19)
C10 N1 C9 110.0(2)
C10 N1 C11 109.8(2)
C11 N1 Pt1 105.88(17)
C12 N2 Pt1 103.31(16)
C12 N2 C13 110.6(2)
C13 N2 Pt1 113.26(17)
C14 N2 Pt1 114.21(18)
C14 N2 C12 108.7(2)
C14 N2 C13 106.7(2)
Pt1 C1 H1A 109.5
Pt1 C1 H1B 109.5
Pt1 C1 H1C 109.5
H1A C1 H1B 109.5
H1A C1 H1C 109.5
H1B C1 H1C 109.5
Pt1 C2 H2A 109.5
Pt1 C2 H2B 109.5
Pt1 C2 H2C 109.5
H2A C2 H2B 109.5
H2A C2 H2C 109.5
H2B C2 H2C 109.5
C4 C3 Pt1 128.4(2)
C4 C3 C8 118.0(3)
C8 C3 Pt1 113.5(2)
C3 C4 H4 119.5
C3 C4 C5 120.9(3)
C5 C4 H4 119.5
C4 C5 H5 119.8
C4 C5 C6 120.5(3)
C6 C5 H5 119.8
C5 C6 H6 120.3
C7 C6 C5 119.5(3)
C7 C6 H6 120.3
C6 C7 H7 120.0
C8 C7 C6 120.1(3)
C8 C7 H7 120.0
C3 C8 C9 117.5(3)
C7 C8 C3 121.0(3)
C7 C8 C9 121.5(3)
N1 C9 C8 110.1(2)
N1 C9 H9A 109.6
N1 C9 H9B 109.6
C8 C9 H9A 109.6
C8 C9 H9B 109.6
H9A C9 H9B 108.1
N1 C10 H10A 109.5
N1 C10 H10B 109.5
N1 C10 H10C 109.5
H10A C10 H10B 109.5
H10A C10 H10C 109.5
H10B C10 H10C 109.5
N1 C11 H11A 109.5
N1 C11 H11B 109.5
N1 C11 C12 110.8(2)
H11A C11 H11B 108.1
C12 C11 H11A 109.5
C12 C11 H11B 109.5
N2 C12 C11 110.6(2)
N2 C12 H12A 109.5
N2 C12 H12B 109.5
C11 C12 H12A 109.5
C11 C12 H12B 109.5
H12A C12 H12B 108.1
N2 C13 H13A 109.5
N2 C13 H13B 109.5
N2 C13 H13C 109.5
H13A C13 H13B 109.5
H13A C13 H13C 109.5
H13B C13 H13C 109.5
N2 C14 H14A 109.5
N2 C14 H14B 109.5
N2 C14 H14C 109.5
H14A C14 H14B 109.5
H14A C14 H14C 109.5
H14B C14 H14C 109.5

loop_
_geom_bond_atom_site_label_1
_geom_bond_atom_site_label_2
_geom_bond_distance
Pt1 Br1 2.5880(4)
Pt1 N1 2.225(3)
Pt1 N2 2.244(2)
Pt1 C1 2.057(3)
Pt1 C2 2.058(3)
Pt1 C3 2.014(3)
N1 C9 1.485(4)
N1 C10 1.477(4)
N1 C11 1.502(3)
N2 C12 1.492(4)
N2 C13 1.492(4)
N2 C14 1.485(4)
C1 H1A 0.9800
C1 H1B 0.9800
C1 H1C 0.9800
C2 H2A 0.9800
C2 H2B 0.9800
C2 H2C 0.9800
C3 C4 1.395(5)
C3 C8 1.418(4)
C4 H4 0.9500
C4 C5 1.396(4)
C5 H5 0.9500
C5 C6 1.397(5)
C6 H6 0.9500
C6 C7 1.395(5)
C7 H7 0.9500
C7 C8 1.392(4)
C8 C9 1.508(4)
C9 H9A 0.9900
C9 H9B 0.9900
C10 H10A 0.9800
C10 H10B 0.9800
C10 H10C 0.9800
C11 H11A 0.9900
C11 H11B 0.9900
C11 C12 1.514(4)
C12 H12A 0.9900
C12 H12B 0.9900
C13 H13A 0.9800
C13 H13B 0.9800
C13 H13C 0.9800
C14 H14A 0.9800
C14 H14B 0.9800
C14 H14C 0.9800

loop_
_geom_torsion_atom_site_label_1
_geom_torsion_atom_site_label_2
_geom_torsion_atom_site_label_3
_geom_torsion_atom_site_label_4
_geom_torsion
Pt1 N1 C9 C8 -37.9(2)
Pt1 N1 C11 C12 -37.7(3)
Pt1 N2 C12 C11 -47.2(2)
Pt1 C3 C4 C5 -178.6(2)
Pt1 C3 C8 C7 178.2(2)
Pt1 C3 C8 C9 -3.7(3)
N1 C11 C12 N2 60.6(3)
C3 C4 C5 C6 -0.2(5)
C3 C8 C9 N1 30.4(3)
C4 C3 C8 C7 -1.7(4)
C4 C3 C8 C9 176.4(2)
C4 C5 C6 C7 -0.5(5)
C5 C6 C7 C8 0.0(4)
C6 C7 C8 C3 1.1(4)
C6 C7 C8 C9 -176.9(3)
C7 C8 C9 N1 -151.5(3)
C8 C3 C4 C5 1.2(4)
C9 N1 C11 C12 -149.6(2)
C10 N1 C9 C8 -164.0(2)
C10 N1 C11 C12 89.4(3)
C11 N1 C9 C8 75.1(3)
C13 N2 C12 C11 74.3(3)
C14 N2 C12 C11 -168.9(2)
